data_2210081
loop_
_publ_author_name
'Meng, Xiang-Gao'
'Qian, Jin-Liang'

_publ_section_title
;
 Bis(1,2,3-benzotriazolium) chloranilate
;
_journal_coeditor_code BH2041
_journal_issue 9
_journal_name_full 'Acta Crystallographica Section E'
_journal_page_first o4178
_journal_page_last o4180
_journal_paper_doi 10.1107/S1600536806033976
_journal_volume 62
_journal_year 2006
_chemical_formula_iupac '2C6 H6 N3 +, C6 Cl2 O4 2-'
_chemical_formula_moiety '2C6 H6 N3 +, C6 Cl2 O4 2-'
_chemical_formula_sum 'C18 H12 Cl2 N6 O4'
_chemical_formula_weight 447.24
_chemical_name_systematic
;
Bis(1,2,3-benzotriazolium) chloranilate
;
_space_group_IT_number 14
_symmetry_cell_setting monoclinic
_symmetry_space_group_name_Hall '-P 2ybc'
_symmetry_space_group_name_H-M 'P 1 21/c 1'
_atom_sites_solution_hydrogens geom
_atom_sites_solution_primary direct
_atom_sites_solution_secondary difmap
_audit_creation_method SHELXL-97
_cell_angle_alpha 90.00
_cell_angle_beta 96.882(5)
_cell_angle_gamma 90.00
_cell_formula_units_Z 2
_cell_length_a 4.4423(13)
_cell_length_b 17.401(5)
_cell_length_c 11.851(3)
_cell_measurement_reflns_used 1151
_cell_measurement_temperature 292(2)
_cell_measurement_theta_max 23.00
_cell_measurement_theta_min 2.91
_cell_volume 909.5(4)
_computing_cell_refinement 'SAINT-Plus (Bruker, 2001)'
_computing_data_collection 'SMART  (Bruker, 2001)'
_computing_data_reduction SAINT-Plus
_computing_molecular_graphics 'PLATON (Spek, 2003)'
_computing_publication_material PLATON
_computing_structure_refinement 'SHELXL97 (Sheldrick, 1997)'
_computing_structure_solution 'SHELXS97 (Sheldrick, 1997)'
_diffrn_ambient_temperature 292(2)
_diffrn_measured_fraction_theta_full 0.988
_diffrn_measured_fraction_theta_max 0.988
_diffrn_measurement_device_type 'Bruker SMART APEX CCD area-detector'
_diffrn_measurement_method \w
_diffrn_radiation_monochromator graphite
_diffrn_radiation_source 'fine focus sealed Siemens Mo tube'
_diffrn_radiation_type 'Mo k\a'
_diffrn_radiation_wavelength 0.71073
_diffrn_reflns_av_R_equivalents 0.0470
_diffrn_reflns_av_sigmaI/netI 0.0610
_diffrn_reflns_limit_h_max 5
_diffrn_reflns_limit_h_min -5
_diffrn_reflns_limit_k_max 21
_diffrn_reflns_limit_k_min -21
_diffrn_reflns_limit_l_max 10
_diffrn_reflns_limit_l_min -15
_diffrn_reflns_number 4958
_diffrn_reflns_theta_full 27.00
_diffrn_reflns_theta_max 27.00
_diffrn_reflns_theta_min 2.09
_diffrn_standards_decay_% 0
_diffrn_standards_interval_count 0
_diffrn_standards_interval_time 0
_diffrn_standards_number 0
_exptl_absorpt_coefficient_mu 0.400
_exptl_absorpt_correction_T_max 0.9920
_exptl_absorpt_correction_T_min 0.8895
_exptl_absorpt_correction_type multi-scan
_exptl_absorpt_process_details '(SADABS; Bruker, 2001)'
_exptl_crystal_colour red
_exptl_crystal_density_diffrn 1.633
_exptl_crystal_density_method 'not measured'
_exptl_crystal_description plate
_exptl_crystal_F_000 456
_exptl_crystal_size_max 0.30
_exptl_crystal_size_mid 0.05
_exptl_crystal_size_min 0.02
_refine_diff_density_max 0.318
_refine_diff_density_min -0.249
_refine_ls_extinction_method none
_refine_ls_goodness_of_fit_ref 0.990
_refine_ls_hydrogen_treatment mixed
_refine_ls_matrix_type full
_refine_ls_number_parameters 142
_refine_ls_number_reflns 1964
_refine_ls_number_restraints 2
_refine_ls_restrained_S_all 0.990
_refine_ls_R_factor_all 0.0840
_refine_ls_R_factor_gt 0.0524
_refine_ls_shift/su_max 0.000
_refine_ls_shift/su_mean 0.000
_refine_ls_structure_factor_coef Fsqd
_refine_ls_weighting_details 'calc w=1/[\s^2^(Fo^2^)+(0.0711P)^2^] where P=(Fo^2^+2Fc^2^)/3'
_refine_ls_weighting_scheme calc
_refine_ls_wR_factor_gt 0.1255
_refine_ls_wR_factor_ref 0.1386
_reflns_number_gt 1338
_reflns_number_total 1964
_reflns_threshold_expression I>2\s(I)
_cod_data_source_file bh2041.cif
_cod_data_source_block I
_cod_original_sg_symbol_H-M 'P 21/c'
_cod_database_code 2210081
_cod_database_fobs_code 2210081

loop_
_symmetry_equiv_pos_as_xyz
'x, y, z'
'-x, y+1/2, -z+1/2'
'-x, -y, -z'
'x, -y-1/2, z-1/2'

loop_
_atom_site_type_symbol
_atom_site_label
_atom_site_fract_x
_atom_site_fract_y
_atom_site_fract_z
_atom_site_U_iso_or_equiv
_atom_site_adp_type
_atom_site_calc_flag
_atom_site_refinement_flags
_atom_site_occupancy
C C1 0.3359(6) 0.78863(15) 0.0466(2) 0.0337(6) Uani d . 1
C C2 0.1749(7) 0.78832(17) -0.0618(2) 0.0444(8) Uani d . 1
H H2 0.2080 0.7511 -0.1153 0.053 Uiso calc R 1
C C3 -0.0336(7) 0.84539(18) -0.0856(3) 0.0479(8) Uani d . 1
H H3 -0.1428 0.8477 -0.1575 0.058 Uiso calc R 1
C C4 -0.0877(7) 0.90084(17) -0.0039(2) 0.0444(8) Uani d . 1
H H4 -0.2350 0.9381 -0.0231 0.053 Uiso calc R 1
C C5 0.0667(6) 0.90182(16) 0.1014(3) 0.0371(7) Uani d . 1
H H5 0.0308 0.9391 0.1545 0.045 Uiso calc R 1
C C6 0.2831(6) 0.84415(14) 0.1267(2) 0.0298(6) Uani d . 1
C C7 0.1941(6) 0.50676(15) 0.1046(2) 0.0326(6) Uani d . 1
C C8 0.0042(6) 0.56984(15) 0.0650(2) 0.0327(6) Uani d . 1
C C9 -0.2013(6) 0.56121(16) -0.0466(2) 0.0335(6) Uani d . 1
Cl Cl1 0.42760(18) 0.52033(4) 0.23132(6) 0.0446(3) Uani d . 1
N N1 0.5606(6) 0.74450(13) 0.0993(2) 0.0402(6) Uani d D 1
H H1 0.658(6) 0.7057(12) 0.079(3) 0.048 Uiso d D 1
N N2 0.6493(6) 0.76797(13) 0.2037(2) 0.0428(6) Uani d . 1
N N3 0.4812(6) 0.82772(14) 0.2205(2) 0.0374(6) Uani d D 1
H H3A 0.511(7) 0.8486(16) 0.2872(14) 0.051 Uiso d D 1
O O1 -0.0023(5) 0.63091(11) 0.11613(17) 0.0444(5) Uani d . 1
O O2 -0.3676(5) 0.62016(11) -0.07572(16) 0.0429(5) Uani d . 1

loop_
_atom_site_aniso_label
_atom_site_aniso_U_11
_atom_site_aniso_U_22
_atom_site_aniso_U_33
_atom_site_aniso_U_12
_atom_site_aniso_U_13
_atom_site_aniso_U_23
C1 0.0423(16) 0.0244(14) 0.0356(16) -0.0029(12) 0.0097(13) -0.0009(12)
C2 0.061(2) 0.0401(18) 0.0325(16) -0.0025(15) 0.0085(15) -0.0109(13)
C3 0.057(2) 0.0487(19) 0.0361(17) -0.0076(16) -0.0037(15) 0.0022(14)
C4 0.0451(18) 0.0330(16) 0.053(2) -0.0014(14) -0.0016(15) 0.0038(14)
C5 0.0424(17) 0.0253(14) 0.0444(17) -0.0008(12) 0.0080(13) -0.0059(12)
C6 0.0376(15) 0.0242(14) 0.0278(14) -0.0063(11) 0.0047(12) -0.0034(11)
C7 0.0391(16) 0.0297(15) 0.0290(14) 0.0008(12) 0.0034(12) 0.0028(11)
C8 0.0428(16) 0.0234(14) 0.0334(15) -0.0001(12) 0.0111(12) 0.0019(11)
C9 0.0422(16) 0.0288(15) 0.0309(14) 0.0029(12) 0.0098(12) 0.0052(12)
Cl1 0.0555(5) 0.0380(5) 0.0376(4) 0.0011(3) -0.0058(3) -0.0002(3)
N1 0.0493(16) 0.0258(13) 0.0465(16) 0.0018(11) 0.0098(12) -0.0031(11)
N2 0.0515(16) 0.0302(13) 0.0462(16) 0.0024(12) 0.0040(12) 0.0042(11)
N3 0.0486(15) 0.0328(13) 0.0307(13) -0.0051(11) 0.0044(12) -0.0032(10)
O1 0.0613(14) 0.0285(11) 0.0426(12) 0.0082(10) 0.0023(10) -0.0039(9)
O2 0.0627(14) 0.0308(11) 0.0337(11) 0.0170(10) 0.0006(10) 0.0017(8)

loop_
_atom_type_symbol
_atom_type_description
_atom_type_scat_dispersion_real
_atom_type_scat_dispersion_imag
_atom_type_scat_source
C C 0.0033 0.0016 'International Tables Vol C Tables 4.2.6.8 and 6.1.1.4'
H H 0.0000 0.0000 'International Tables Vol C Tables 4.2.6.8 and 6.1.1.4'
N N 0.0061 0.0033 'International Tables Vol C Tables 4.2.6.8 and 6.1.1.4'
O O 0.0106 0.0060 'International Tables Vol C Tables 4.2.6.8 and 6.1.1.4'
Cl Cl 0.1484 0.1585 'International Tables Vol C Tables 4.2.6.8 and 6.1.1.4'

loop_
_geom_angle_atom_site_label_1
_geom_angle_atom_site_label_2
_geom_angle_atom_site_label_3
_geom_angle_site_symmetry_1
_geom_angle_site_symmetry_3
_geom_angle
_geom_angle_publ_flag
N1 C1 C2 . . 133.9(3) no
N1 C1 C6 . . 104.7(2) no
C2 C1 C6 . . 121.4(3) no
C3 C2 C1 . . 116.6(3) no
C3 C2 H2 . . 121.7 no
C1 C2 H2 . . 121.7 no
C2 C3 C4 . . 121.7(3) no
C2 C3 H3 . . 119.2 no
C4 C3 H3 . . 119.2 no
C5 C4 C3 . . 122.3(3) no
C5 C4 H4 . . 118.9 no
C3 C4 H4 . . 118.9 no
C4 C5 C6 . . 116.7(3) no
C4 C5 H5 . . 121.6 no
C6 C5 H5 . . 121.6 no
N3 C6 C1 . . 105.4(2) no
N3 C6 C5 . . 133.3(3) no
C1 C6 C5 . . 121.3(3) no
C9 C7 C8 3_565 . 123.2(2) yes
C9 C7 Cl1 3_565 . 120.2(2) no
C8 C7 Cl1 . . 116.6(2) no
O1 C8 C7 . . 123.5(3) no
O1 C8 C9 . . 117.9(2) no
C7 C8 C9 . . 118.6(2) yes
O2 C9 C7 . 3_565 127.0(3) no
O2 C9 C8 . . 114.8(2) no
C7 C9 C8 3_565 . 118.2(2) no
N2 N1 C1 . . 112.3(2) yes
N2 N1 H1 . . 114(2) no
C1 N1 H1 . . 133(2) no
N3 N2 N1 . . 106.1(2) no
N2 N3 C6 . . 111.5(2) yes
N2 N3 H3A . . 117(2) no
C6 N3 H3A . . 132(2) no

loop_
_geom_bond_atom_site_label_1
_geom_bond_atom_site_label_2
_geom_bond_site_symmetry_2
_geom_bond_distance
_geom_bond_publ_flag
C1 N1 . 1.352(4) yes
C1 C2 . 1.394(4) no
C1 C6 . 1.394(4) no
C2 C3 . 1.364(4) no
C2 H2 . 0.9300 no
C3 C4 . 1.408(4) no
C3 H3 . 0.9300 no
C4 C5 . 1.351(4) no
C4 H4 . 0.9300 no
C5 C6 . 1.397(4) no
C5 H5 . 0.9300 no
C6 N3 . 1.363(3) yes
C7 C9 3_565 1.370(4) yes
C7 C8 . 1.429(4) yes
C7 Cl1 . 1.736(3) yes
C8 O1 . 1.225(3) yes
C8 C9 . 1.522(4) yes
C9 O2 . 1.287(3) no
C9 C7 3_565 1.370(4) yes
N1 N2 . 1.317(3) yes
N1 H1 . 0.853(10) no
N2 N3 . 1.309(3) yes
N3 H3A . 0.866(10) no

loop_
_geom_hbond_atom_site_label_D
_geom_hbond_atom_site_label_H
_geom_hbond_atom_site_label_A
_geom_hbond_site_symmetry_A
_geom_hbond_distance_DH
_geom_hbond_distance_HA
_geom_hbond_distance_DA
_geom_hbond_angle_DHA
_geom_hbond_publ_flag
N1 H1 O1 1_655 0.860(10) 2.000(10) 2.761(3) 148(3) yes
N1 H1 O2 1_655 0.860(10) 2.35(2) 3.041(3) 138(3) yes
N3 H3A O2 4_676 0.860(10) 1.740(10) 2.592(3) 169(3) yes

loop_
_geom_torsion_atom_site_label_1
_geom_torsion_atom_site_label_2
_geom_torsion_atom_site_label_3
_geom_torsion_atom_site_label_4
_geom_torsion_site_symmetry_1
_geom_torsion_site_symmetry_4
_geom_torsion
_geom_torsion_publ_flag
N1 C1 C2 C3 . . -177.6(3) no
C6 C1 C2 C3 . . 0.6(4) no
C1 C2 C3 C4 . . -1.3(5) no
C2 C3 C4 C5 . . 1.4(5) no
C3 C4 C5 C6 . . -0.7(4) no
N1 C1 C6 N3 . . -0.3(3) no
C2 C1 C6 N3 . . -179.0(2) no
N1 C1 C6 C5 . . 178.6(2) no
C2 C1 C6 C5 . . -0.1(4) no
C4 C5 C6 N3 . . 178.7(3) no
C4 C5 C6 C1 . . 0.1(4) no
C9 C7 C8 O1 3_565 . -179.6(3) no
Cl1 C7 C8 O1 . . -0.8(4) no
C9 C7 C8 C9 3_565 . 0.3(4) no
Cl1 C7 C8 C9 . . 179.1(2) no
O1 C8 C9 O2 . . -0.9(4) no
C7 C8 C9 O2 . . 179.2(2) no
O1 C8 C9 C7 . 3_565 179.7(3) no
C7 C8 C9 C7 . 3_565 -0.3(4) no
C2 C1 N1 N2 . . 178.4(3) no
C6 C1 N1 N2 . . 0.0(3) no
C1 N1 N2 N3 . . 0.4(3) no
N1 N2 N3 C6 . . -0.5(3) no
C1 C6 N3 N2 . . 0.5(3) no
C5 C6 N3 N2 . . -178.2(3) no
